data_4321532
loop_
_publ_author_name
'Miguel Parra-Hake'
'Martin L. Larter'
'Peter Gantzel'
'Gerardo Aguirre'
'Fernando Ortega'
'Ratnasamy Somanathan'
'Patrick J. Walsh'

_publ_section_title
;
 Synthesis and Structure of Dimeric [(cis-Py3Im)M]2 Complexes [M = Ni, Cu,
 Zn; (cis-Py3Im) = cis-2,4,5-Tri(2-pyridyl)imidazoline]
;
_journal_name_full 'Inorganic Chemistry'
_journal_page_first 5400
_journal_page_last 5403
_journal_paper_doi 10.1021/ic000182y
_journal_volume 39
_journal_year 2000
_chemical_formula_sum 'C38 H36 N10 Ni2 O20.75 S2'
_chemical_formula_weight 1146.31
_chemical_name_systematic
; 
 ? 
;
_space_group_IT_number 2
_symmetry_cell_setting triclinic
_symmetry_space_group_name_Hall '-P 1'
_symmetry_space_group_name_H-M 'P -1'
_atom_sites_solution_hydrogens geom
_atom_sites_solution_primary direct
_atom_sites_solution_secondary difmap
_audit_creation_method SHELXL
_cell_angle_alpha 82.23(5)
_cell_angle_beta 82.72(4)
_cell_angle_gamma 66.96(5)
_cell_formula_units_Z 4
_cell_length_a 15.444(7)
_cell_length_b 15.720(11)
_cell_length_c 23.188(11)
_cell_measurement_temperature 187(2)
_cell_volume 5116(5)
_computing_cell_refinement 'Siemens pc P3'
_computing_data_collection 'Siemens pc P3'
_computing_data_reduction 'Siemens SHELXTL'
_computing_molecular_graphics 'Siemens SHELXTL'
_computing_publication_material 'Siemens SHELXTL'
_computing_structure_refinement 'SHELXL-93 (Sheldrick, 1993)'
_computing_structure_solution 'SHELXS-86 (Sheldrick, 1990)'
_diffrn_ambient_temperature 187
_diffrn_measurement_device 'Siemens P3'
_diffrn_measurement_method 'Wyckoff \w scans'
_diffrn_radiation_monochromator graphite
_diffrn_radiation_source 'fine-focus sealed tube'
_diffrn_radiation_type MoK\a
_diffrn_radiation_wavelength 0.71073
_diffrn_reflns_av_R_equivalents 0.0250
_diffrn_reflns_av_sigmaI/netI 0.0466
_diffrn_reflns_limit_h_max 16
_diffrn_reflns_limit_h_min 0
_diffrn_reflns_limit_k_max 16
_diffrn_reflns_limit_k_min -13
_diffrn_reflns_limit_l_max 22
_diffrn_reflns_limit_l_min -22
_diffrn_reflns_number 11114
_diffrn_reflns_theta_max 22.51
_diffrn_reflns_theta_min 1.59
_diffrn_standards_interval_count 197
_diffrn_standards_number 3
_exptl_absorpt_coefficient_mu 0.902
_exptl_absorpt_correction_type none
_exptl_crystal_density_diffrn 1.488
_exptl_crystal_F_000 2352
_exptl_crystal_size_max 1.00
_exptl_crystal_size_mid 0.30
_exptl_crystal_size_min 0.20
_refine_diff_density_max 1.387
_refine_diff_density_min -0.832
_refine_diff_density_rms 0.120
_refine_ls_extinction_method none
_refine_ls_goodness_of_fit_all 1.030
_refine_ls_goodness_of_fit_obs 1.063
_refine_ls_matrix_type full
_refine_ls_number_parameters 804
_refine_ls_number_reflns 10916
_refine_ls_number_restraints 0
_refine_ls_restrained_S_all 1.055
_refine_ls_restrained_S_obs 1.063
_refine_ls_R_factor_all 0.1060
_refine_ls_R_factor_obs 0.0772
_refine_ls_shift/esd_max -1.986
_refine_ls_shift/esd_mean 0.009
_refine_ls_structure_factor_coef Fsqd
_refine_ls_weighting_details 'w=1/[\s^2^(Fo^2^)+(0.0903P)^2^+51.7978P] where P=(Fo^2^+2Fc^2^)/3'
_refine_ls_weighting_scheme calc
_refine_ls_wR_factor_all 0.2194
_refine_ls_wR_factor_obs 0.1887
_reflns_number_observed 8112
_reflns_number_total 10921
_reflns_observed_criterion >2sigma(I)
_cod_data_source_file ic000182y_2.cif
_cod_data_source_block u
_cod_depositor_comments
;
The following automatic conversions were performed:

'_refine_ls_weighting_scheme' value 'calc
w=1/[\s^2^(Fo^2^)+(0.0903P)^2^+51.7978P] where P=(Fo^2^+2Fc^2^)/3'
was changed to 'calc'. New tag '_refine_ls_weighting_details' was
created. The value of the new tag was set to
'w=1/[\s^2^(Fo^2^)+(0.0903P)^2^+51.7978P] where P=(Fo^2^+2Fc^2^)/3'.

Automatic conversion script
Id: cif_fix_values 3143 2015-03-26 13:38:13Z robertas 
;
_cod_original_cell_volume 5116.1(49)
_cod_database_code 4321532

loop_
_symmetry_equiv_pos_as_xyz
'x, y, z'
'-x, -y, -z'

loop_
_atom_site_aniso_label
_atom_site_aniso_U_11
_atom_site_aniso_U_22
_atom_site_aniso_U_33
_atom_site_aniso_U_23
_atom_site_aniso_U_13
_atom_site_aniso_U_12
S1 0.0379(14) 0.027(2) 0.0257(15) -0.0013(12) 0.0002(11) -0.0074(12)
O1 0.035(4) 0.024(4) 0.020(4) -0.003(3) 0.003(3) -0.006(3)
O2 0.038(4) 0.034(4) 0.050(5) -0.015(3) 0.010(3) -0.015(3)
O3 0.058(5) 0.040(5) 0.090(6) -0.016(4) 0.011(4) -0.031(4)
O4 0.096(6) 0.045(5) 0.042(5) 0.000(4) -0.027(5) 0.009(5)
S2 0.0240(12) 0.0302(15) 0.037(2) 0.0042(13) -0.0022(11) -0.0122(11)
O5 0.023(3) 0.026(4) 0.038(4) 0.003(3) -0.002(3) -0.011(3)
O6 0.051(5) 0.060(5) 0.067(6) -0.032(4) 0.005(4) -0.020(4)
O7 0.025(3) 0.044(4) 0.049(4) 0.005(3) -0.003(3) -0.022(3)
O8 0.047(4) 0.057(5) 0.053(5) 0.026(4) -0.009(4) -0.029(4)
Ni1 0.0239(6) 0.0236(7) 0.0207(7) -0.0044(5) 0.0028(5) -0.0111(5)
Ni2 0.0220(6) 0.0252(7) 0.0204(7) -0.0034(5) 0.0001(5) -0.0118(5)
S3 0.046(2) 0.033(2) 0.023(2) -0.0021(12) -0.0024(12) -0.0007(13)
O9 0.046(4) 0.022(4) 0.029(4) -0.002(3) -0.012(3) -0.005(3)
O10 0.081(7) 0.178(12) 0.125(10) -0.070(9) -0.064(7) 0.033(8)
O11 0.091(6) 0.045(5) 0.024(4) -0.019(4) -0.003(4) 0.004(4)
O12 0.303(17) 0.070(7) 0.059(6) -0.018(5) 0.076(9) -0.110(10)
Ni3 0.0220(6) 0.0255(7) 0.0192(7) -0.0038(5) -0.0020(5) -0.0118(5)
Ni4 0.0224(6) 0.0320(7) 0.0207(7) -0.0027(5) -0.0011(5) -0.0141(5)
O1W 0.078(6) 0.071(7) 0.086(7) 0.029(5) 0.027(5) 0.009(5)
O2W 0.057(5) 0.087(7) 0.064(6) 0.006(5) -0.003(4) -0.015(5)
O3W 0.087(7) 0.063(7) 0.165(11) 0.002(7) 0.033(7) -0.026(6)
O4W 0.112(9) 0.143(10) 0.061(7) -0.012(7) -0.011(6) 0.053(8)
O5W 0.087(7) 0.088(8) 0.149(10) 0.049(7) -0.006(7) -0.042(6)
O6W 0.075(7) 0.116(9) 0.102(8) -0.002(7) 0.012(6) -0.037(6)
O7W 0.105(9) 0.108(9) 0.242(16) 0.025(10) -0.081(10) -0.057(8)
O8W 0.137(11) 0.220(16) 0.126(11) -0.066(11) -0.008(9) -0.073(11)
O9W 0.122(11) 0.153(13) 0.233(17) 0.006(12) -0.038(11) -0.069(10)
O10W 0.297(23) 0.235(19) 0.180(16) 0.004(14) -0.048(15) -0.197(18)
O11W 0.294(22) 0.170(15) 0.138(13) -0.040(11) 0.063(14) -0.122(15)
O12W 0.187(16) 0.194(17) 0.184(16) -0.009(13) 0.001(13) -0.067(13)
O13W 0.103(9) 0.103(9) 0.144(11) -0.030(8) 0.005(8) -0.022(7)
O14W 0.185(13) 0.098(9) 0.211(15) 0.000(9) -0.115(12) -0.057(9)
O16W 0.158(18) 0.139(17) 0.302(29) -0.104(18) -0.105(19) -0.043(14)
O17W 0.306(24) 0.175(16) 0.230(19) -0.077(14) 0.070(17) -0.158(17)
O18W 0.128(13) 0.272(23) 0.337(27) -0.109(20) -0.023(15) -0.085(14)
O19W 0.184(18) 0.181(18) 0.433(36) -0.046(20) -0.111(22) -0.048(15)
O20W 0.278(24) 0.166(17) 0.407(33) -0.063(19) -0.189(24) -0.065(16)
O21W 0.372(35) 0.198(21) 0.266(26) -0.007(18) 0.007(25) -0.110(22)
O24M 0.076(6) 0.074(7) 0.071(6) 0.019(5) -0.018(5) -0.045(5)
C24M 0.081(10) 0.083(11) 0.084(10) -0.008(8) -0.025(8) -0.043(8)
O25M 0.157(10) 0.086(8) 0.063(7) 0.010(6) -0.007(7) -0.052(7)
C25M 0.210(23) 0.087(13) 0.105(14) 0.036(11) -0.070(15) -0.051(14)
O26M 0.110(10) 0.105(10) 0.267(19) -0.028(11) -0.012(11) -0.039(8)

loop_
_atom_site_label
_atom_site_type_symbol
_atom_site_fract_x
_atom_site_fract_y
_atom_site_fract_z
_atom_site_U_iso_or_equiv
_atom_site_thermal_displace_type
_atom_site_occupancy
_atom_site_calc_flag
_atom_site_refinement_flags
_atom_site_disorder_group
S1 S 0.2080(2) 1.1778(2) 0.10343(10) 0.0322(6) Uani 1 d . .
O1 O 0.2679(4) 1.0780(4) 0.1001(2) 0.0284(15) Uani 1 d . .
O2 O 0.1300(4) 1.1884(4) 0.1486(3) 0.041(2) Uani 1 d . .
O3 O 0.2643(5) 1.2272(5) 0.1189(4) 0.059(2) Uani 1 d . .
O4 O 0.1715(6) 1.2155(5) 0.0463(3) 0.071(3) Uani 1 d . .
S2 S 0.4328(2) 0.6405(2) 0.31561(11) 0.0306(6) Uani 1 d . .
O5 O 0.3407(4) 0.7182(4) 0.3090(3) 0.0291(15) Uani 1 d . .
O6 O 0.4553(5) 0.5879(5) 0.2643(3) 0.058(2) Uani 1 d . .
O7 O 0.5058(4) 0.6775(4) 0.3184(3) 0.038(2) Uani 1 d . .
O8 O 0.4250(5) 0.5815(5) 0.3686(3) 0.052(2) Uani 1 d . .
Ni1 Ni 0.34319(7) 0.97231(8) 0.15798(5) 0.0223(3) Uani 1 d . .
Ni2 Ni 0.29619(7) 0.84981(8) 0.26789(5) 0.0217(3) Uani 1 d . .
N1 N 0.3523(5) 1.0605(5) 0.2160(3) 0.025(2) Uiso 1 d . .
N2 N 0.2258(5) 0.9842(5) 0.2156(3) 0.022(2) Uiso 1 d . .
N3 N 0.2206(5) 0.8145(5) 0.2141(3) 0.021(2) Uiso 1 d . .
N4 N 0.1728(5) 0.8852(5) 0.3302(3) 0.026(2) Uiso 1 d . .
N5 N 0.1189(5) 1.0804(5) 0.2767(3) 0.027(2) Uiso 1 d . .
H5A H 0.0927(5) 1.1281(5) 0.2976(3) 0.032 Uiso 1 calc R .
C1 C 0.4224(6) 1.0891(6) 0.2176(4) 0.029(2) Uiso 1 d . .
H1A H 0.4770(6) 1.0670(6) 0.1913(4) 0.035 Uiso 1 calc R .
C2 C 0.4177(7) 1.1512(7) 0.2571(4) 0.039(3) Uiso 1 d . .
H2A H 0.4681(7) 1.1716(7) 0.2572(4) 0.047 Uiso 1 calc R .
C3 C 0.3393(7) 1.1821(7) 0.2957(4) 0.039(2) Uiso 1 d . .
H3A H 0.3354(7) 1.2236(7) 0.3230(4) 0.046 Uiso 1 calc R .
C4 C 0.2655(6) 1.1526(6) 0.2948(4) 0.031(2) Uiso 1 d . .
H4A H 0.2105(6) 1.1734(6) 0.3210(4) 0.037 Uiso 1 calc R .
C5 C 0.2753(6) 1.0921(6) 0.2546(4) 0.025(2) Uiso 1 d . .
C6 C 0.2043(6) 1.0538(6) 0.2492(4) 0.023(2) Uiso 1 d . .
C7 C 0.0749(6) 1.0163(6) 0.2662(4) 0.029(2) Uiso 1 d . .
H7A H 0.0069(6) 1.0512(6) 0.2592(4) 0.035 Uiso 1 calc R .
C8 C 0.1334(6) 0.9803(6) 0.2089(4) 0.025(2) Uiso 1 d . .
H8A H 0.1044(6) 1.0260(6) 0.1756(4) 0.030 Uiso 1 calc R .
C9 C 0.1439(6) 0.8861(6) 0.1958(4) 0.026(2) Uiso 1 d . .
C10 C 0.0786(7) 0.8739(7) 0.1645(4) 0.039(3) Uiso 1 d . .
H10A H 0.0237(7) 0.9246(7) 0.1524(4) 0.047 Uiso 1 calc R .
C11 C 0.0983(7) 0.7831(7) 0.1518(4) 0.042(3) Uiso 1 d . .
H11A H 0.0550(7) 0.7714(7) 0.1315(4) 0.051 Uiso 1 calc R .
C12 C 0.1781(6) 0.7116(7) 0.1681(4) 0.036(2) Uiso 1 d . .
H12A H 0.1925(6) 0.6509(7) 0.1575(4) 0.043 Uiso 1 calc R .
C13 C 0.2386(6) 0.7287(6) 0.2006(4) 0.027(2) Uiso 1 d . .
H13A H 0.2934(6) 0.6787(6) 0.2134(4) 0.032 Uiso 1 calc R .
C14 C 0.0853(6) 0.9451(6) 0.3182(4) 0.028(2) Uiso 1 d . .
C15 C 0.0064(7) 0.9496(7) 0.3552(5) 0.046(3) Uiso 1 d . .
H15A H -0.0548(7) 0.9911(7) 0.3454(5) 0.055 Uiso 1 calc R .
C16 C 0.0185(8) 0.8921(8) 0.4073(5) 0.051(3) Uiso 1 d . .
H16A H -0.0347(8) 0.8937(8) 0.4334(5) 0.061 Uiso 1 calc R .
C17 C 0.1075(7) 0.8330(7) 0.4207(5) 0.042(3) Uiso 1 d . .
H17A H 0.1174(7) 0.7944(7) 0.4564(5) 0.050 Uiso 1 calc R .
C18 C 0.1820(6) 0.8311(6) 0.3809(4) 0.031(2) Uiso 1 d . .
H18A H 0.2435(6) 0.7892(6) 0.3898(4) 0.038 Uiso 1 calc R .
N1A N 0.3775(5) 0.8906(5) 0.3164(3) 0.024(2) Uiso 1 d . .
N2A N 0.4151(5) 0.8348(5) 0.2099(3) 0.022(2) Uiso 1 d . .
N3A N 0.3341(5) 0.8802(5) 0.1059(3) 0.024(2) Uiso 1 d . .
N4A N 0.4752(5) 0.9573(5) 0.1109(3) 0.025(2) Uiso 1 d . .
N5A N 0.5689(5) 0.8078(5) 0.2061(3) 0.030(2) Uiso 1 d . .
H5AA H 0.6233(5) 0.7985(5) 0.2191(3) 0.036 Uiso 1 calc R .
C1A C 0.3503(6) 0.9289(6) 0.3674(4) 0.030(2) Uiso 1 d . .
H1AA H 0.2871(6) 0.9434(6) 0.3837(4) 0.036 Uiso 1 calc R .
C2A C 0.4137(7) 0.9477(7) 0.3969(4) 0.037(2) Uiso 1 d . .
H2AA H 0.3939(7) 0.9737(7) 0.4333(4) 0.045 Uiso 1 calc R .
C3A C 0.5045(7) 0.9282(7) 0.3728(5) 0.043(3) Uiso 1 d . .
H3AA H 0.5478(7) 0.9410(7) 0.3925(5) 0.052 Uiso 1 calc R .
C4A C 0.5326(7) 0.8903(7) 0.3203(4) 0.036(2) Uiso 1 d . .
H4AA H 0.5953(7) 0.8758(7) 0.3031(4) 0.043 Uiso 1 calc R .
C5A C 0.4659(6) 0.8739(6) 0.2932(4) 0.026(2) Uiso 1 d . .
C6A C 0.4855(6) 0.8373(6) 0.2359(4) 0.027(2) Uiso 1 d . .
C7A C 0.5547(6) 0.7933(6) 0.1470(4) 0.027(2) Uiso 1 d . .
H7AA H 0.6072(6) 0.7365(6) 0.1333(4) 0.033 Uiso 1 calc R .
C8A C 0.4632(6) 0.7748(6) 0.1615(4) 0.026(2) Uiso 1 d . .
H8AA H 0.4801(6) 0.7084(6) 0.1774(4) 0.031 Uiso 1 calc R .
C9A C 0.3999(6) 0.7950(6) 0.1127(4) 0.025(2) Uiso 1 d . .
C10A C 0.4097(7) 0.7256(7) 0.0777(4) 0.042(3) Uiso 1 d . .
H10B H 0.4579(7) 0.6654(7) 0.0828(4) 0.051 Uiso 1 calc R .
C11A C 0.3462(7) 0.7477(8) 0.0349(5) 0.049(3) Uiso 1 d . .
H11B H 0.3507(7) 0.7024(8) 0.0102(5) 0.059 Uiso 1 calc R .
C12A C 0.2777(7) 0.8347(7) 0.0288(5) 0.045(3) Uiso 1 d . .
H12B H 0.2342(7) 0.8502(7) -0.0001(5) 0.054 Uiso 1 calc R .
C13A C 0.2721(6) 0.9013(7) 0.0654(4) 0.033(2) Uiso 1 d . .
H13B H 0.2241(6) 0.9618(7) 0.0615(4) 0.040 Uiso 1 calc R .
C14A C 0.5516(6) 0.8777(6) 0.1059(4) 0.025(2) Uiso 1 d . .
C15A C 0.6294(7) 0.8726(7) 0.0684(4) 0.037(2) Uiso 1 d . .
H15B H 0.6803(7) 0.8146(7) 0.0641(4) 0.044 Uiso 1 calc R .
C16A C 0.6333(7) 0.9531(7) 0.0367(4) 0.039(3) Uiso 1 d . .
H16B H 0.6869(7) 0.9512(7) 0.0110(4) 0.047 Uiso 1 calc R .
C17A C 0.5577(7) 1.0353(7) 0.0436(4) 0.038(2) Uiso 1 d . .
H17B H 0.5591(7) 1.0919(7) 0.0239(4) 0.046 Uiso 1 calc R .
C18A C 0.4794(6) 1.0344(7) 0.0796(4) 0.031(2) Uiso 1 d . .
H18B H 0.4260(6) 1.0909(7) 0.0823(4) 0.038 Uiso 1 calc R .
S3 S -0.0294(2) 0.7619(2) 0.59642(11) 0.0387(7) Uani 1 d . .
O9 O 0.0157(4) 0.6613(4) 0.5950(3) 0.034(2) Uani 1 d . .
O10 O -0.1241(7) 0.7968(9) 0.5811(5) 0.143(6) Uani 1 d . .
O11 O -0.0294(6) 0.7873(5) 0.6539(3) 0.061(2) Uani 1 d . .
O12 O 0.0219(11) 0.8011(7) 0.5530(4) 0.139(6) Uani 1 d . .
S4B S 0.1763(2) 0.1970(2) 0.78536(14) 0.0320(8) Uiso 0.60 d PG 1
O13B O 0.0971(4) 0.2872(3) 0.7958(3) 0.0320(8) Uiso 0.60 d PG 1
O16B O 0.1489(5) 0.1475(5) 0.7466(3) 0.0320(8) Uiso 0.60 d PG 1
O14B O 0.1975(5) 0.1388(4) 0.8410(2) 0.0320(8) Uiso 0.60 d PG 1
O15B O 0.2572(4) 0.2181(5) 0.7589(3) 0.0320(8) Uiso 0.60 d PG 1
S4A S 0.1834(4) 0.2261(4) 0.8157(2) 0.0376(12) Uiso 0.40 d PG 2
O13A O 0.0974(6) 0.2958(7) 0.7894(5) 0.0376(12) Uiso 0.40 d PG 2
O15A O 0.2603(6) 0.1946(8) 0.7701(4) 0.0376(12) Uiso 0.40 d PG 2
O16A O 0.2138(8) 0.2689(7) 0.8578(4) 0.0376(12) Uiso 0.40 d PG 2
O14A O 0.1591(8) 0.1490(6) 0.8441(4) 0.0376(12) Uiso 0.40 d PG 2
Ni3 Ni 0.09175(7) 0.54683(8) 0.64579(5) 0.0211(3) Uani 1 d . .
Ni4 Ni 0.05477(7) 0.42693(8) 0.76075(5) 0.0239(3) Uani 1 d . .
N1B N 0.1616(5) 0.4482(5) 0.7963(3) 0.026(2) Uiso 1 d . .
N2B N 0.1570(5) 0.4033(5) 0.6908(3) 0.021(2) Uiso 1 d . .
N3B N 0.0438(5) 0.4693(5) 0.6032(3) 0.024(2) Uiso 1 d . .
N4B N 0.2115(5) 0.5155(5) 0.5813(3) 0.023(2) Uiso 1 d . .
N5B N 0.3135(5) 0.3606(5) 0.6679(3) 0.027(2) Uiso 1 d . .
C1B C 0.1569(7) 0.4806(7) 0.8480(4) 0.036(2) Uiso 1 d . .
H1BA H 0.0997(7) 0.4955(7) 0.8724(4) 0.043 Uiso 1 calc R .
C2B C 0.2322(6) 0.4931(7) 0.8669(4) 0.037(2) Uiso 1 d . .
H2BA H 0.2264(6) 0.5170(7) 0.9033(4) 0.044 Uiso 1 calc R .
C3B C 0.3155(7) 0.4703(7) 0.8320(4) 0.035(2) Uiso 1 d . .
H3BA H 0.3683(7) 0.4777(7) 0.8443(4) 0.042 Uiso 1 calc R .
C4B C 0.3221(6) 0.4367(6) 0.7792(4) 0.030(2) Uiso 1 d . .
H4BA H 0.3791(6) 0.4208(6) 0.7546(4) 0.036 Uiso 1 calc R .
C5B C 0.2446(6) 0.4267(6) 0.7627(4) 0.024(2) Uiso 1 d . .
C6B C 0.2407(6) 0.3962(6) 0.7065(4) 0.022(2) Uiso 1 d . .
C7B C 0.2757(6) 0.3493(6) 0.6143(4) 0.027(2) Uiso 1 d . .
H7BA H 0.3168(6) 0.2890(6) 0.5985(4) 0.032 Uiso 1 calc R .
C8B C 0.1798(6) 0.3457(6) 0.6417(4) 0.027(2) Uiso 1 d . .
H8BA H 0.1905(6) 0.2803(6) 0.6578(4) 0.032 Uiso 1 calc R .
C9B C 0.0994(6) 0.3796(6) 0.6032(4) 0.025(2) Uiso 1 d . .
C10B C 0.0808(6) 0.3180(7) 0.5727(4) 0.031(2) Uiso 1 d . .
H10C H 0.1218(6) 0.2545(7) 0.5724(4) 0.038 Uiso 1 calc R .
C11B C -0.0016(6) 0.3550(7) 0.5427(4) 0.035(2) Uiso 1 d . .
H11C H -0.0165(6) 0.3167(7) 0.5205(4) 0.042 Uiso 1 calc R .
C12B C -0.0598(7) 0.4451(6) 0.5453(4) 0.033(2) Uiso 1 d . .
H12C H -0.1174(7) 0.4693(6) 0.5271(4) 0.040 Uiso 1 calc R .
C13B C -0.0347(6) 0.5016(7) 0.5748(4) 0.030(2) Uiso 1 d . .
H13C H -0.0744(6) 0.5655(7) 0.5749(4) 0.035 Uiso 1 calc R .
C14B C 0.2705(6) 0.4288(6) 0.5692(4) 0.024(2) Uiso 1 d . .
C15B C 0.3257(6) 0.4139(7) 0.5175(4) 0.032(2) Uiso 1 d . .
H15C H 0.3644(6) 0.3522(7) 0.5091(4) 0.039 Uiso 1 calc R .
C16B C 0.3258(7) 0.4873(7) 0.4776(4) 0.036(2) Uiso 1 d . .
H16C H 0.3637(7) 0.4772(7) 0.4416(4) 0.043 Uiso 1 calc R .
C17B C 0.2702(6) 0.5745(7) 0.4912(4) 0.033(2) Uiso 1 d . .
H17C H 0.2701(6) 0.6268(7) 0.4654(4) 0.039 Uiso 1 calc R .
C18B C 0.2134(6) 0.5864(7) 0.5433(4) 0.029(2) Uiso 1 d . .
H18C H 0.1742(6) 0.6476(7) 0.5522(4) 0.035 Uiso 1 calc R .
N1C N 0.1385(5) 0.6186(5) 0.6967(3) 0.023(2) Uiso 1 d . .
N2C N -0.0105(5) 0.5708(5) 0.7158(3) 0.022(2) Uiso 1 d . .
N3C N -0.0527(5) 0.4166(5) 0.7210(3) 0.023(2) Uiso 1 d . .
N4C N -0.0486(5) 0.4696(5) 0.8342(3) 0.026(2) Uiso 1 d . .
N5C N -0.0830(5) 0.6682(5) 0.7854(3) 0.028(2) Uiso 1 d . .
C1C C 0.2172(6) 0.6364(6) 0.6868(4) 0.032(2) Uiso 1 d . .
H1CA H 0.2607(6) 0.6112(6) 0.6548(4) 0.038 Uiso 1 calc R .
C2C C 0.2375(7) 0.6904(7) 0.7217(4) 0.037(2) Uiso 1 d . .
H2CA H 0.2943(7) 0.7015(7) 0.7140(4) 0.044 Uiso 1 calc R .
C3C C 0.1736(7) 0.7276(7) 0.7674(4) 0.042(3) Uiso 1 d . .
H3CA H 0.1866(7) 0.7644(7) 0.7918(4) 0.051 Uiso 1 calc R .
C4C C 0.0906(7) 0.7119(6) 0.7783(4) 0.034(2) Uiso 1 d . .
H4CA H 0.0454(7) 0.7379(6) 0.8094(4) 0.041 Uiso 1 calc R .
C5C C 0.0764(6) 0.6566(6) 0.7417(4) 0.023(2) Uiso 1 d . .
C6C C -0.0078(6) 0.6324(6) 0.7488(4) 0.025(2) Uiso 1 d . .
C7C C -0.1456(6) 0.6174(6) 0.7831(4) 0.028(2) Uiso 1 d . .
H7CA H -0.2130(6) 0.6616(6) 0.7840(4) 0.034 Uiso 1 calc R .
C8C C -0.1115(6) 0.5830(6) 0.7213(4) 0.027(2) Uiso 1 d . .
H8CA H -0.1450(6) 0.6343(6) 0.6918(4) 0.032 Uiso 1 calc R .
C9C C -0.1249(6) 0.4962(6) 0.7104(4) 0.024(2) Uiso 1 d . .
C10C C -0.2062(6) 0.5024(7) 0.6876(4) 0.033(2) Uiso 1 d . .
H10D H -0.2566(6) 0.5605(7) 0.6805(4) 0.039 Uiso 1 calc R .
C11C C -0.2105(7) 0.4198(7) 0.6755(4) 0.036(2) Uiso 1 d . .
H11D H -0.2650(7) 0.4203(7) 0.6602(4) 0.043 Uiso 1 calc R .
C12C C -0.1363(6) 0.3386(7) 0.6857(4) 0.036(2) Uiso 1 d . .
H12D H -0.1386(6) 0.2822(7) 0.6770(4) 0.043 Uiso 1 calc R .
C13C C -0.0572(6) 0.3376(6) 0.7087(4) 0.029(2) Uiso 1 d . .
H13D H -0.0057(6) 0.2803(6) 0.7158(4) 0.035 Uiso 1 calc R .
C14C C -0.1324(6) 0.5413(6) 0.8329(4) 0.024(2) Uiso 1 d . .
C15C C -0.2057(7) 0.5504(7) 0.8760(4) 0.033(2) Uiso 1 d . .
H15D H -0.2645(7) 0.6014(7) 0.8735(4) 0.040 Uiso 1 calc R .
C16C C -0.1908(7) 0.4832(7) 0.9226(4) 0.039(3) Uiso 1 d . .
H16D H -0.2397(7) 0.4869(7) 0.9527(4) 0.047 Uiso 1 calc R .
C17C C -0.1050(6) 0.4111(7) 0.9252(4) 0.036(2) Uiso 1 d . .
H17D H -0.0931(6) 0.3649(7) 0.9574(4) 0.043 Uiso 1 calc R .
C18C C -0.0358(6) 0.4064(7) 0.8801(4) 0.031(2) Uiso 1 d . .
H18D H 0.0235(6) 0.3559(7) 0.8820(4) 0.037 Uiso 1 calc R .
O1W O 0.1971(7) 0.0188(6) 0.4792(4) 0.097(4) Uani 1 d . .
O2W O 0.5807(5) 0.4176(6) 0.4024(4) 0.075(3) Uani 1 d . .
H2WA H 0.5706(5) 0.3702(6) 0.3824(4) 0.112 Uiso 1 d R .
H2WB H 0.5713(5) 0.3992(6) 0.4450(4) 0.112 Uiso 1 d R .
O3W O 0.4212(7) 0.2685(7) 0.0820(5) 0.111(4) Uani 1 d . .
O4W O 0.9777(8) 0.3513(9) 0.0706(4) 0.136(5) Uani 1 d . .
O5W O 0.1925(7) 0.3573(7) 0.9722(5) 0.111(4) Uani 1 d . .
O6W O 0.3671(7) 0.3671(8) 0.9729(5) 0.100(3) Uani 1 d . .
O7W O 0.8607(8) 0.0337(8) 0.2329(7) 0.144(5) Uani 1 d . .
O8W O 0.9046(10) 0.8229(11) 0.0447(6) 0.154(5) Uani 1 d . .
O9W O 0.3006(10) 0.0593(10) 0.5482(8) 0.164(6) Uani 1 d . .
O10W O 0.2704(15) 1.0614(13) 0.6620(8) 0.207(8) Uani 1 d . .
O11W O 0.8377(14) 0.2916(11) 0.0685(7) 0.195(8) Uani 1 d . .
O12W O 0.5921(12) 0.1891(12) 0.1377(8) 0.192(7) Uani 1 d . .
O13W O 0.2350(8) 0.2972(8) 0.4158(6) 0.121(4) Uani 1 d . .
O14W O 0.3696(11) 0.1894(8) 0.5007(7) 0.156(6) Uani 1 d . .
O16W O 0.0000 0.5000 0.0000 0.188(11) Uani 1 d S .
O17W O 0.4107(15) 0.5210(12) 0.9664(8) 0.219(9) Uani 1 d . .
O18W O 0.6691(11) 0.1156(15) 0.2837(10) 0.235(10) Uani 1 d . .
O19W O 0.6518(14) 0.0247(14) 0.1859(13) 0.263(12) Uani 1 d . .
O20W O 0.3419(16) 0.6613(13) 0.8896(12) 0.271(13) Uani 1 d . .
O21W O 0.7731(21) 0.0409(15) 0.1170(11) 0.283(12) Uani 1 d . .
O22W O 0.8840(26) 0.1067(25) 0.1159(16) 0.194(14) Uiso 0.50 d P .
O23W O 0.9255(25) 0.9846(25) 0.0247(16) 0.194(14) Uiso 0.50 d P .
O24M O 0.5537(6) 0.3648(6) 0.5229(4) 0.070(2) Uani 1 d . .
C24M C 0.5741(10) 0.2707(10) 0.5324(6) 0.077(4) Uani 1 d . .
H24A H 0.5597(60) 0.2493(15) 0.4984(17) 0.116 Uiso 1 calc R .
H24B H 0.5360(47) 0.2581(12) 0.5671(23) 0.116 Uiso 1 calc R .
H24C H 0.6413(16) 0.2378(11) 0.5386(39) 0.116 Uiso 1 calc R .
O25M O 0.1368(9) -0.1074(7) 0.5495(4) 0.102(3) Uani 1 d . .
C25M C 0.2064(15) -0.1580(12) 0.5888(8) 0.135(8) Uani 1 d . .
H25A H 0.2488(66) -0.2162(50) 0.5731(32) 0.202 Uiso 1 calc R .
H25B H 0.1758(16) -0.1717(91) 0.6266(21) 0.202 Uiso 1 calc R .
H25C H 0.2429(72) -0.1210(45) 0.5940(52) 0.202 Uiso 1 calc R .
O26M O 0.5529(10) 0.2860(9) 0.3484(8) 0.161(6) Uani 1 d . .
C26M C 0.4683(29) 0.3571(29) 0.3234(18) 0.315(22) Uiso 1 d . .
H26A H 0.4198(118) 0.3311(100) 0.3242(180) 0.473 Uiso 1 calc R .
H26B H 0.4846(73) 0.3767(226) 0.2830(66) 0.473 Uiso 1 calc R .
H26C H 0.4440(186) 0.4107(133) 0.3465(116) 0.473 Uiso 1 calc R .
O27M O 0.4849(25) 0.4695(23) 0.1892(15) 0.354(16) Uiso 1 d . .
C27M C 0.4041(21) 0.4711(20) 0.1694(12) 0.203(12) Uiso 1 d . .
H27A H 0.4072(78) 0.4075(22) 0.1704(100) 0.304 Uiso 1 calc R .
H27B H 0.3982(90) 0.5003(151) 0.1292(39) 0.304 Uiso 1 calc R .
H27C H 0.3492(25) 0.5068(144) 0.1944(63) 0.304 Uiso 1 calc R .
O28W O 0.4921(16) -0.1292(16) 0.5604(10) 0.253(10) Uiso 1 d . .

loop_
_atom_type_symbol
_atom_type_description
_atom_type_scat_dispersion_real
_atom_type_scat_dispersion_imag
_atom_type_scat_source
C C 0.0033 0.0016 'International Tables Vol C Tables 4.2.6.8 and 6.1.1.4'
H H 0.0000 0.0000 'International Tables Vol C Tables 4.2.6.8 and 6.1.1.4'
N N 0.0061 0.0033 'International Tables Vol C Tables 4.2.6.8 and 6.1.1.4'
O O 0.0106 0.0060 'International Tables Vol C Tables 4.2.6.8 and 6.1.1.4'
S S 0.1246 0.1234 'International Tables Vol C Tables 4.2.6.8 and 6.1.1.4'
Ni Ni 0.3393 1.1124 'International Tables Vol C Tables 4.2.6.8 and 6.1.1.4'

loop_
_geom_angle_atom_site_label_1
_geom_angle_atom_site_label_2
_geom_angle_atom_site_label_3
_geom_angle
_geom_angle_site_symmetry_1
_geom_angle_site_symmetry_3
_geom_angle_publ_flag
O4 S1 O2 110.3(5) . . ?
O4 S1 O3 110.6(5) . . ?
O2 S1 O3 108.2(4) . . ?
O4 S1 O1 107.8(4) . . ?
O2 S1 O1 110.0(4) . . ?
O3 S1 O1 109.9(4) . . ?
S1 O1 Ni1 134.8(4) . . ?
O8 S2 O7 111.1(4) . . ?
O8 S2 O6 110.2(5) . . ?
O7 S2 O6 109.5(4) . . ?
O8 S2 O5 108.6(4) . . ?
O7 S2 O5 109.5(4) . . ?
O6 S2 O5 107.9(4) . . ?
S2 O5 Ni2 135.5(4) . . ?
O1 Ni1 N3A 88.1(3) . . ?
O1 Ni1 N2 93.5(3) . . ?
N3A Ni1 N2 98.8(3) . . ?
O1 Ni1 N1 95.0(3) . . ?
N3A Ni1 N1 176.3(3) . . ?
N2 Ni1 N1 79.1(3) . . ?
O1 Ni1 N4A 93.3(3) . . ?
N3A Ni1 N4A 87.5(3) . . ?
N2 Ni1 N4A 170.8(3) . . ?
N1 Ni1 N4A 94.3(3) . . ?
O1 Ni1 N2A 166.2(2) . . ?
N3A Ni1 N2A 78.4(3) . . ?
N2 Ni1 N2A 85.6(3) . . ?
N1 Ni1 N2A 98.4(3) . . ?
N4A Ni1 N2A 89.1(3) . . ?
O5 Ni2 N3 90.3(3) . . ?
O5 Ni2 N2A 98.5(3) . . ?
N3 Ni2 N2A 97.6(3) . . ?
O5 Ni2 N1A 92.9(3) . . ?
N3 Ni2 N1A 175.3(3) . . ?
N2A Ni2 N1A 78.4(3) . . ?
O5 Ni2 N4 87.8(3) . . ?
N3 Ni2 N4 88.0(3) . . ?
N2A Ni2 N4 171.5(3) . . ?
N1A Ni2 N4 95.7(3) . . ?
O5 Ni2 N2 167.9(2) . . ?
N3 Ni2 N2 77.9(3) . . ?
N2A Ni2 N2 86.1(3) . . ?
N1A Ni2 N2 99.0(3) . . ?
N4 Ni2 N2 88.8(3) . . ?
C1 N1 C5 118.1(7) . . ?
C1 N1 Ni1 127.6(6) . . ?
C5 N1 Ni1 114.2(5) . . ?
C6 N2 C8 104.0(6) . . ?
C6 N2 Ni1 111.8(5) . . ?
C8 N2 Ni1 132.8(5) . . ?
C6 N2 Ni2 109.1(5) . . ?
C8 N2 Ni2 101.5(5) . . ?
Ni1 N2 Ni2 94.8(3) . . ?
C13 N3 C9 120.2(7) . . ?
C13 N3 Ni2 125.8(6) . . ?
C9 N3 Ni2 113.8(5) . . ?
C18 N4 C14 117.8(7) . . ?
C18 N4 Ni2 116.1(6) . . ?
C14 N4 Ni2 125.1(6) . . ?
C6 N5 C7 108.4(7) . . ?
N1 C1 C2 121.8(9) . . ?
C3 C2 C1 119.0(9) . . ?
C2 C3 C4 120.0(9) . . ?
C5 C4 C3 117.4(9) . . ?
N1 C5 C4 123.6(8) . . ?
N1 C5 C6 112.8(7) . . ?
C4 C5 C6 123.5(8) . . ?
N5 C6 N2 115.2(7) . . ?
N5 C6 C5 125.3(8) . . ?
N2 C6 C5 119.5(7) . . ?
N5 C7 C14 109.0(7) . . ?
N5 C7 C8 99.1(7) . . ?
C14 C7 C8 116.3(8) . . ?
N2 C8 C9 111.6(7) . . ?
N2 C8 C7 102.8(7) . . ?
C9 C8 C7 117.2(7) . . ?
N3 C9 C10 122.0(8) . . ?
N3 C9 C8 116.5(7) . . ?
C10 C9 C8 121.5(8) . . ?
C9 C10 C11 116.6(9) . . ?
C12 C11 C10 121.2(10) . . ?
C11 C12 C13 118.9(9) . . ?
N3 C13 C12 121.1(8) . . ?
N4 C14 C15 122.1(9) . . ?
N4 C14 C7 118.5(8) . . ?
C15 C14 C7 119.0(8) . . ?
C14 C15 C16 118.6(10) . . ?
C17 C16 C15 119.7(10) . . ?
C16 C17 C18 118.1(10) . . ?
N4 C18 C17 123.7(9) . . ?
C5A N1A C1A 118.4(7) . . ?
C5A N1A Ni2 114.7(6) . . ?
C1A N1A Ni2 126.9(6) . . ?
C6A N2A C8A 103.9(7) . . ?
C6A N2A Ni2 112.0(6) . . ?
C8A N2A Ni2 134.2(5) . . ?
C6A N2A Ni1 110.0(5) . . ?
C8A N2A Ni1 100.3(5) . . ?
Ni2 N2A Ni1 93.4(3) . . ?
C9A N3A C13A 120.1(8) . . ?
C9A N3A Ni1 114.4(5) . . ?
C13A N3A Ni1 125.4(6) . . ?
C18A N4A C14A 117.3(7) . . ?
C18A N4A Ni1 115.8(6) . . ?
C14A N4A Ni1 126.7(6) . . ?
C6A N5A C7A 107.9(7) . . ?
N1A C1A C2A 121.0(8) . . ?
C3A C2A C1A 119.5(9) . . ?
C2A C3A C4A 119.9(10) . . ?
C3A C4A C5A 117.6(9) . . ?
N1A C5A C4A 123.6(8) . . ?
N1A C5A C6A 113.3(7) . . ?
C4A C5A C6A 123.1(8) . . ?
N5A C6A N2A 115.4(8) . . ?
N5A C6A C5A 125.4(8) . . ?
N2A C6A C5A 119.2(8) . . ?
N5A C7A C14A 108.9(7) . . ?
N5A C7A C8A 98.8(7) . . ?
C14A C7A C8A 118.1(7) . . ?
N2A C8A C9A 111.5(7) . . ?
N2A C8A C7A 102.2(7) . . ?
C9A C8A C7A 117.3(7) . . ?
N3A C9A C10A 122.5(8) . . ?
N3A C9A C8A 117.0(7) . . ?
C10A C9A C8A 120.5(8) . . ?
C9A C10A C11A 117.6(10) . . ?
C12A C11A C10A 119.7(11) . . ?
C11A C12A C13A 119.6(10) . . ?
N3A C13A C12A 120.5(9) . . ?
N4A C14A C15A 122.5(8) . . ?
N4A C14A C7A 118.4(7) . . ?
C15A C14A C7A 118.9(8) . . ?
C14A C15A C16A 119.5(9) . . ?
C17A C16A C15A 118.4(9) . . ?
C16A C17A C18A 118.9(9) . . ?
N4A C18A C17A 123.2(9) . . ?
O10 S3 O12 107.2(9) . . ?
O10 S3 O11 108.5(6) . . ?
O12 S3 O11 112.4(6) . . ?
O10 S3 O9 111.8(7) . . ?
O12 S3 O9 106.6(5) . . ?
O11 S3 O9 110.4(4) . . ?
S3 O9 Ni3 139.7(4) . . ?
O15B S4B O16B 110.8 . . ?
O15B S4B O14B 111.3 . . ?
O16B S4B O14B 108.0 . . ?
O15B S4B O13B 107.3 . . ?
O16B S4B O13B 109.7 . . ?
O14B S4B O13B 109.7 . . ?
S4B O13B Ni4 137.7(4) . . ?
O14A S4A O15A 110.8 . . ?
O14A S4A O16A 111.3 . . ?
O15A S4A O16A 108.0 . . ?
O14A S4A O13A 107.3 . . ?
O15A S4A O13A 109.8 . . ?
O16A S4A O13A 109.7 . . ?
S4A O13A Ni4 135.7(7) . . ?
O9 Ni3 N3B 88.8(3) . . ?
O9 Ni3 N2C 94.5(3) . . ?
N3B Ni3 N2C 97.0(3) . . ?
O9 Ni3 N1C 95.3(3) . . ?
N3B Ni3 N1C 174.5(3) . . ?
N2C Ni3 N1C 79.0(3) . . ?
O9 Ni3 N4B 91.4(3) . . ?
N3B Ni3 N4B 87.6(3) . . ?
N2C Ni3 N4B 172.6(3) . . ?
N1C Ni3 N4B 96.0(3) . . ?
O9 Ni3 N2B 165.5(2) . . ?
N3B Ni3 N2B 76.8(3) . . ?
N2C Ni3 N2B 85.7(3) . . ?
N1C Ni3 N2B 99.0(3) . . ?
N4B Ni3 N2B 89.7(3) . . ?
O13A Ni4 N3C 90.7(3) . . ?
O13A Ni4 N2B 93.2(4) . . ?
N3C Ni4 N2B 99.2(3) . . ?
O13A Ni4 N1B 94.1(3) . . ?
N3C Ni4 N1B 175.0(3) . . ?
N2B Ni4 N1B 79.1(3) . . ?
N3C Ni4 O13B 91.1(3) . . ?
N2B Ni4 O13B 95.9(3) . . ?
N1B Ni4 O13B 93.8(3) . . ?
O13A Ni4 N4C 93.4(4) . . ?
N3C Ni4 N4C 85.6(3) . . ?
N2B Ni4 N4C 171.9(3) . . ?
N1B Ni4 N4C 95.6(3) . . ?
O13B Ni4 N4C 90.6(3) . . ?
O13A Ni4 N2C 168.6(3) . . ?
N3C Ni4 N2C 78.3(3) . . ?
N2B Ni4 N2C 85.6(3) . . ?
N1B Ni4 N2C 96.8(3) . . ?
O13B Ni4 N2C 169.4(3) . . ?
N4C Ni4 N2C 88.9(3) . . ?
C1B N1B C5B 117.4(7) . . ?
C1B N1B Ni4 127.4(6) . . ?
C5B N1B Ni4 115.2(6) . . ?
C6B N2B C8B 105.5(7) . . ?
C6B N2B Ni4 112.0(5) . . ?
C8B N2B Ni4 133.0(5) . . ?
C6B N2B Ni3 106.1(5) . . ?
C8B N2B Ni3 101.6(5) . . ?
Ni4 N2B Ni3 94.4(3) . . ?
C13B N3B C9B 119.0(7) . . ?
C13B N3B Ni3 125.9(6) . . ?
C9B N3B Ni3 115.0(5) . . ?
C18B N4B C14B 118.0(7) . . ?
C18B N4B Ni3 115.6(6) . . ?
C14B N4B Ni3 124.7(5) . . ?
C6B N5B C7B 107.9(7) . . ?
N1B C1B C2B 122.5(9) . . ?
C3B C2B C1B 118.8(9) . . ?
C2B C3B C4B 119.7(9) . . ?
C5B C4B C3B 118.7(9) . . ?
N1B C5B C4B 123.0(8) . . ?
N1B C5B C6B 112.9(7) . . ?
C4B C5B C6B 124.1(8) . . ?
N5B C6B N2B 114.7(7) . . ?
N5B C6B C5B 126.1(7) . . ?
N2B C6B C5B 119.1(7) . . ?
N5B C7B C14B 109.5(7) . . ?
N5B C7B C8B 99.4(6) . . ?
C14B C7B C8B 116.3(7) . . ?
N2B C8B C9B 110.5(7) . . ?
N2B C8B C7B 102.7(7) . . ?
C9B C8B C7B 117.5(7) . . ?
N3B C9B C10B 122.6(8) . . ?
N3B C9B C8B 116.1(7) . . ?
C10B C9B C8B 121.2(8) . . ?
C9B C10B C11B 116.6(9) . . ?
C12B C11B C10B 120.2(9) . . ?
C11B C12B C13B 119.4(9) . . ?
N3B C13B C12B 122.1(9) . . ?
N4B C14B C15B 121.0(8) . . ?
N4B C14B C7B 118.4(7) . . ?
C15B C14B C7B 120.6(8) . . ?
C14B C15B C16B 120.8(9) . . ?
C17B C16B C15B 118.0(9) . . ?
C16B C17B C18B 119.3(9) . . ?
N4B C18B C17B 122.7(9) . . ?
C1C N1C C5C 118.2(7) . . ?
C1C N1C Ni3 127.4(6) . . ?
C5C N1C Ni3 114.2(5) . . ?
C6C N2C C8C 104.1(6) . . ?
C6C N2C Ni3 112.5(5) . . ?
C8C N2C Ni3 132.8(5) . . ?
C6C N2C Ni4 109.5(5) . . ?
C8C N2C Ni4 100.7(5) . . ?
Ni3 N2C Ni4 94.3(3) . . ?
C9C N3C C13C 119.0(7) . . ?
C9C N3C Ni4 115.1(5) . . ?
C13C N3C Ni4 125.8(6) . . ?
C18C N4C C14C 117.5(7) . . ?
C18C N4C Ni4 114.6(6) . . ?
C14C N4C Ni4 126.1(6) . . ?
C6C N5C C7C 107.3(7) . . ?
N1C C1C C2C 122.1(9) . . ?
C3C C2C C1C 118.6(9) . . ?
C2C C3C C4C 120.7(10) . . ?
C3C C4C C5C 116.9(9) . . ?
N1C C5C C4C 123.5(8) . . ?
N1C C5C C6C 113.7(7) . . ?
C4C C5C C6C 122.8(8) . . ?
N5C C6C N2C 116.2(7) . . ?
N5C C6C C5C 125.2(8) . . ?
N2C C6C C5C 118.5(7) . . ?
N5C C7C C14C 111.6(7) . . ?
N5C C7C C8C 99.2(6) . . ?
C14C C7C C8C 115.2(7) . . ?
N2C C8C C9C 112.5(7) . . ?
N2C C8C C7C 102.3(7) . . ?
C9C C8C C7C 116.6(7) . . ?
N3C C9C C10C 123.5(8) . . ?
N3C C9C C8C 115.8(7) . . ?
C10C C9C C8C 120.6(8) . . ?
C9C C10C C11C 117.1(9) . . ?
C12C C11C C10C 119.4(9) . . ?
C11C C12C C13C 120.4(9) . . ?
N3C C13C C12C 120.7(9) . . ?
N4C C14C C15C 123.1(8) . . ?
N4C C14C C7C 118.1(7) . . ?
C15C C14C C7C 118.8(8) . . ?
C16C C15C C14C 118.1(9) . . ?
C17C C16C C15C 119.4(9) . . ?
C16C C17C C18C 119.0(9) . . ?
N4C C18C C17C 122.9(9) . . ?

loop_
_geom_bond_atom_site_label_1
_geom_bond_atom_site_label_2
_geom_bond_distance
_geom_bond_site_symmetry_2
_geom_bond_publ_flag
S1 O4 1.462(8) . ?
S1 O2 1.466(7) . ?
S1 O3 1.472(7) . ?
S1 O1 1.484(6) . ?
O1 Ni1 2.048(6) . ?
S2 O8 1.459(7) . ?
S2 O7 1.468(6) . ?
S2 O6 1.468(8) . ?
S2 O5 1.477(6) . ?
O5 Ni2 2.046(6) . ?
Ni1 N3A 2.062(7) . ?
Ni1 N2 2.073(7) . ?
Ni1 N1 2.110(7) . ?
Ni1 N4A 2.129(7) . ?
Ni1 N2A 2.261(7) . ?
Ni2 N3 2.072(7) . ?
Ni2 N2A 2.087(7) . ?
Ni2 N1A 2.106(7) . ?
Ni2 N4 2.173(7) . ?
Ni2 N2 2.227(7) . ?
N1 C1 1.331(11) . ?
N1 C5 1.361(11) . ?
N2 C6 1.339(11) . ?
N2 C8 1.482(10) . ?
N3 C13 1.339(11) . ?
N3 C9 1.343(11) . ?
N4 C18 1.342(11) . ?
N4 C14 1.349(11) . ?
N5 C6 1.322(10) . ?
N5 C7 1.475(11) . ?
C1 C2 1.403(13) . ?
C2 C3 1.372(13) . ?
C3 C4 1.392(13) . ?
C4 C5 1.374(12) . ?
C5 C6 1.466(11) . ?
C7 C14 1.509(13) . ?
C7 C8 1.548(12) . ?
C8 C9 1.494(12) . ?
C9 C10 1.399(13) . ?
C10 C11 1.403(14) . ?
C11 C12 1.359(13) . ?
C12 C13 1.393(12) . ?
C14 C15 1.382(13) . ?
C15 C16 1.393(15) . ?
C16 C17 1.371(14) . ?
C17 C18 1.374(13) . ?
N1A C5A 1.339(10) . ?
N1A C1A 1.345(11) . ?
N2A C6A 1.325(11) . ?
N2A C8A 1.492(11) . ?
N3A C9A 1.330(11) . ?
N3A C13A 1.342(11) . ?
N4A C18A 1.347(11) . ?
N4A C14A 1.349(11) . ?
N5A C6A 1.321(11) . ?
N5A C7A 1.475(11) . ?
C1A C2A 1.401(13) . ?
C2A C3A 1.373(13) . ?
C3A C4A 1.373(14) . ?
C4A C5A 1.392(12) . ?
C5A C6A 1.470(13) . ?
C7A C14A 1.514(13) . ?
C7A C8A 1.539(11) . ?
C8A C9A 1.509(12) . ?
C9A C10A 1.397(13) . ?
C10A C11A 1.399(14) . ?
C11A C12A 1.365(14) . ?
C12A C13A 1.406(14) . ?
C14A C15A 1.374(12) . ?
C15A C16A 1.393(13) . ?
C16A C17A 1.373(13) . ?
C17A C18A 1.382(13) . ?
S3 O10 1.420(10) . ?
S3 O12 1.426(10) . ?
S3 O11 1.441(7) . ?
S3 O9 1.461(7) . ?
O9 Ni3 2.031(6) . ?
S4B O15B 1.46 . ?
S4B O16B 1.46 . ?
S4B O14B 1.47 . ?
S4B O13B 1.49 . ?
O13B Ni4 2.108(6) . ?
S4A O14A 1.46 . ?
S4A O15A 1.46 . ?
S4A O16A 1.47 . ?
S4A O13A 1.49 . ?
O13A Ni4 1.950(9) . ?
Ni3 N3B 2.056(7) . ?
Ni3 N2C 2.078(7) . ?
Ni3 N1C 2.099(7) . ?
Ni3 N4B 2.164(7) . ?
Ni3 N2B 2.246(7) . ?
Ni4 N3C 2.065(7) . ?
Ni4 N2B 2.078(7) . ?
Ni4 N1B 2.089(7) . ?
Ni4 N4C 2.163(7) . ?
Ni4 N2C 2.250(7) . ?
N1B C1B 1.348(12) . ?
N1B C5B 1.357(11) . ?
N2B C6B 1.347(10) . ?
N2B C8B 1.471(11) . ?
N3B C13B 1.337(11) . ?
N3B C9B 1.334(11) . ?
N4B C18B 1.331(11) . ?
N4B C14B 1.354(11) . ?
N5B C6B 1.328(11) . ?
N5B C7B 1.498(11) . ?
C1B C2B 1.382(13) . ?
C2B C3B 1.376(13) . ?
C3B C4B 1.375(13) . ?
C4B C5B 1.371(12) . ?
C5B C6B 1.464(12) . ?
C7B C14B 1.499(12) . ?
C7B C8B 1.556(11) . ?
C8B C9B 1.503(12) . ?
C9B C10B 1.405(12) . ?
C10B C11B 1.407(13) . ?
C11B C12B 1.353(13) . ?
C12B C13B 1.381(13) . ?
C14B C15B 1.370(12) . ?
C15B C16B 1.379(13) . ?
C16B C17B 1.358(13) . ?
C17B C18B 1.388(13) . ?
N1C C1C 1.336(11) . ?
N1C C5C 1.352(11) . ?
N2C C6C 1.329(11) . ?
N2C C8C 1.486(10) . ?
N3C C9C 1.328(11) . ?
N3C C13C 1.342(11) . ?
N4C C18C 1.331(11) . ?
N4C C14C 1.344(11) . ?
N5C C6C 1.324(11) . ?
N5C C7C 1.484(11) . ?
C1C C2C 1.391(13) . ?
C2C C3C 1.375(13) . ?
C3C C4C 1.385(13) . ?
C4C C5C 1.387(12) . ?
C5C C6C 1.476(11) . ?
C7C C14C 1.517(13) . ?
C7C C8C 1.557(13) . ?
C8C C9C 1.515(12) . ?
C9C C10C 1.387(12) . ?
C10C C11C 1.394(13) . ?
C11C C12C 1.356(13) . ?
C12C C13C 1.387(12) . ?
C14C C15C 1.388(12) . ?
C15C C16C 1.379(13) . ?
C16C C17C 1.367(13) . ?
C17C C18C 1.385(13) . ?
O24M C24M 1.378(15) . ?
O25M C25M 1.42(2) . ?
O26M C26M 1.47(4) . ?
O27M C27M 1.37(4) . ?
